data_4111744
loop_
_publ_author_name
'David A. Evans'
'Jimmy Wu'

_publ_section_title
;
 Enantioselective Syn-Selective Scandium-Catalyzed Ene Reactions
;
_journal_name_full 'Journal of the American Chemical Society'
_journal_page_first 8006
_journal_page_last 8007
_journal_paper_doi 10.1021/ja0522130
_journal_volume 127
_journal_year 2005
_chemical_formula_sum 'C13 H17 N O2'
_chemical_formula_weight 219.28
_chemical_name_systematic
; 
 ? 
;
_space_group_IT_number 14
_symmetry_cell_setting monoclinic
_symmetry_space_group_name_Hall '-P 2ybc'
_symmetry_space_group_name_H-M 'P 1 21/c 1'
_atom_sites_solution_hydrogens geom
_atom_sites_solution_primary direct
_atom_sites_solution_secondary difmap
_audit_creation_method SHELXL-97
_cell_angle_alpha 90.00
_cell_angle_beta 94.954(4)
_cell_angle_gamma 90.00
_cell_formula_units_Z 4
_cell_length_a 12.503(2)
_cell_length_b 11.806(2)
_cell_length_c 8.4030(14)
_cell_measurement_temperature 193(2)
_cell_volume 1235.7(4)
_computing_cell_refinement 'Bruker SMART'
_computing_data_collection 'Bruker SMART'
_computing_data_reduction 'Bruker SAINT'
_computing_molecular_graphics 'Bruker SHELXTL'
_computing_publication_material 'Bruker SHELXTL'
_computing_structure_refinement 'SHELXL-97 (Sheldrick, 1997)'
_computing_structure_solution 'SHELXS-97 (Sheldrick, 1990)'
_diffrn_ambient_temperature 193(2)
_diffrn_measured_fraction_theta_full 0.999
_diffrn_measured_fraction_theta_max 0.999
_diffrn_measurement_device_type 'CCD area detector'
_diffrn_measurement_method 'phi and omega scans'
_diffrn_radiation_monochromator graphite
_diffrn_radiation_source 'fine-focus sealed tube'
_diffrn_radiation_type MoK\a
_diffrn_radiation_wavelength 0.71073
_diffrn_reflns_av_R_equivalents 0.0430
_diffrn_reflns_av_sigmaI/netI 0.0566
_diffrn_reflns_limit_h_max 13
_diffrn_reflns_limit_h_min -14
_diffrn_reflns_limit_k_max 13
_diffrn_reflns_limit_k_min -14
_diffrn_reflns_limit_l_max 9
_diffrn_reflns_limit_l_min -9
_diffrn_reflns_number 6875
_diffrn_reflns_theta_full 25.00
_diffrn_reflns_theta_max 25.00
_diffrn_reflns_theta_min 1.63
_exptl_absorpt_coefficient_mu 0.079
_exptl_absorpt_correction_type none
_exptl_crystal_colour colorless
_exptl_crystal_density_diffrn 1.179
_exptl_crystal_density_meas 0
_exptl_crystal_description triangle
_exptl_crystal_F_000 472
_exptl_crystal_size_max 0.10
_exptl_crystal_size_mid 0.10
_exptl_crystal_size_min 0.05
_refine_diff_density_max 0.161
_refine_diff_density_min -0.128
_refine_diff_density_rms 0.031
_refine_ls_extinction_method none
_refine_ls_goodness_of_fit_ref 0.854
_refine_ls_hydrogen_treatment mixed
_refine_ls_matrix_type full
_refine_ls_number_parameters 163
_refine_ls_number_reflns 2168
_refine_ls_number_restraints 0
_refine_ls_restrained_S_all 0.854
_refine_ls_R_factor_all 0.0829
_refine_ls_R_factor_gt 0.0469
_refine_ls_shift/su_max 0.000
_refine_ls_shift/su_mean 0.000
_refine_ls_structure_factor_coef Fsqd
_refine_ls_weighting_details 'calc w=1/[\s^2^(Fo^2^)+(0.0724P)^2^+0.0000P] where P=(Fo^2^+2Fc^2^)/3'
_refine_ls_weighting_scheme calc
_refine_ls_wR_factor_gt 0.1090
_refine_ls_wR_factor_ref 0.1256
_reflns_number_gt 1436
_reflns_number_total 2168
_reflns_threshold_expression >2sigma(I)
_cod_data_source_file ja0522130si20050406_014156.cif
_cod_data_source_block jwu54t
_cod_database_code 4111744

loop_
_symmetry_equiv_pos_as_xyz
'x, y, z'
'-x, y+1/2, -z+1/2'
'-x, -y, -z'
'x, -y-1/2, z-1/2'

loop_
_atom_site_label
_atom_site_type_symbol
_atom_site_fract_x
_atom_site_fract_y
_atom_site_fract_z
_atom_site_U_iso_or_equiv
_atom_site_adp_type
_atom_site_occupancy
_atom_site_symmetry_multiplicity
_atom_site_calc_flag
_atom_site_refinement_flags
C1 C 0.51341(16) 0.80562(17) 0.2390(2) 0.0352(5) Uani 1 1 d .
C2 C 0.40530(15) 0.82853(18) 0.1477(2) 0.0325(5) Uani 1 1 d .
C3 C 0.32613(16) 0.87321(19) 0.2622(3) 0.0393(6) Uani 1 1 d .
C4 C 0.21358(16) 0.8823(2) 0.1812(3) 0.0448(6) Uani 1 1 d .
C5 C 0.1613(2) 0.9783(3) 0.1672(4) 0.0770(9) Uani 1 1 d .
H5A H 0.0901 0.9800 0.1178 0.092 Uiso 1 1 calc R
H5B H 0.1946 1.0462 0.2065 0.092 Uiso 1 1 calc R
C6 C 0.1634(2) 0.7745(3) 0.1207(4) 0.0930(12) Uani 1 1 d .
H6A H 0.0872 0.7873 0.0884 0.140 Uiso 1 1 calc R
H6B H 0.1706 0.7172 0.2053 0.140 Uiso 1 1 calc R
H6C H 0.1995 0.7480 0.0286 0.140 Uiso 1 1 calc R
C7 C 0.3672(2) 0.9805(3) 0.3441(4) 0.0775(9) Uani 1 1 d .
H7A H 0.3750 1.0395 0.2639 0.116 Uiso 1 1 calc R
H7B H 0.4371 0.9658 0.4025 0.116 Uiso 1 1 calc R
H7C H 0.3162 1.0058 0.4190 0.116 Uiso 1 1 calc R
C8 C 0.70357(15) 0.87027(16) 0.2740(2) 0.0310(5) Uani 1 1 d .
C9 C 0.77102(16) 0.95242(18) 0.2222(3) 0.0423(6) Uani 1 1 d .
H9 H 0.7447 1.0056 0.1434 0.051 Uiso 1 1 calc R
C10 C 0.87682(16) 0.95742(19) 0.2849(3) 0.0502(7) Uani 1 1 d .
H10 H 0.9227 1.0147 0.2496 0.060 Uiso 1 1 calc R
C11 C 0.91618(17) 0.88072(19) 0.3972(3) 0.0501(6) Uani 1 1 d .
H11 H 0.9892 0.8838 0.4390 0.060 Uiso 1 1 calc R
C12 C 0.84890(17) 0.7994(2) 0.4487(3) 0.0505(6) Uani 1 1 d .
H12 H 0.8758 0.7464 0.5274 0.061 Uiso 1 1 calc R
C13 C 0.74246(16) 0.79311(18) 0.3882(3) 0.0420(6) Uani 1 1 d .
H13 H 0.6967 0.7363 0.4248 0.050 Uiso 1 1 calc R
H2 H 0.3753(14) 0.7533(16) 0.108(2) 0.031(5) Uiso 1 1 d .
H3 H 0.3193(16) 0.8143(17) 0.346(3) 0.045(6) Uiso 1 1 d .
H14 H 0.441(2) 0.866(2) -0.057(3) 0.073(9) Uiso 1 1 d .
H15 H 0.5811(15) 0.9189(17) 0.130(3) 0.034(6) Uiso 1 1 d .
N1 N 0.59537(13) 0.87140(15) 0.2047(2) 0.0328(4) Uani 1 1 d .
O1 O 0.52124(11) 0.72968(14) 0.3394(2) 0.0555(5) Uani 1 1 d .
O2 O 0.41184(10) 0.90551(12) 0.01952(17) 0.0335(4) Uani 1 1 d .

loop_
_atom_site_aniso_label
_atom_site_aniso_U_11
_atom_site_aniso_U_22
_atom_site_aniso_U_33
_atom_site_aniso_U_23
_atom_site_aniso_U_13
_atom_site_aniso_U_12
C1 0.0327(11) 0.0405(13) 0.0326(12) 0.0056(10) 0.0053(9) 0.0003(9)
C2 0.0311(11) 0.0343(12) 0.0321(12) 0.0031(10) 0.0021(9) -0.0026(9)
C3 0.0332(12) 0.0524(15) 0.0329(12) 0.0016(11) 0.0062(10) 0.0016(10)
C4 0.0288(11) 0.0642(17) 0.0421(14) 0.0034(12) 0.0078(10) 0.0042(11)
C5 0.0440(16) 0.095(2) 0.093(2) 0.0226(18) 0.0161(15) 0.0219(15)
C6 0.0425(16) 0.115(3) 0.121(3) -0.049(2) 0.0037(17) -0.0182(16)
C7 0.0529(16) 0.103(2) 0.078(2) -0.0544(18) 0.0116(15) -0.0040(15)
C8 0.0278(10) 0.0345(12) 0.0302(11) -0.0031(9) -0.0002(9) 0.0046(8)
C9 0.0356(12) 0.0427(13) 0.0477(14) 0.0094(11) -0.0019(10) 0.0018(10)
C10 0.0330(12) 0.0456(14) 0.0710(18) 0.0083(13) -0.0022(12) -0.0044(10)
C11 0.0314(12) 0.0487(15) 0.0672(17) -0.0004(13) -0.0139(11) 0.0013(10)
C12 0.0431(14) 0.0511(15) 0.0544(16) 0.0095(12) -0.0120(12) 0.0053(11)
C13 0.0352(12) 0.0442(13) 0.0454(14) 0.0072(11) -0.0026(10) -0.0002(9)
N1 0.0293(9) 0.0370(11) 0.0312(10) 0.0068(8) -0.0019(8) 0.0014(7)
O1 0.0364(9) 0.0699(12) 0.0596(11) 0.0346(10) 0.0012(8) -0.0017(7)
O2 0.0305(8) 0.0386(9) 0.0317(8) 0.0039(7) 0.0033(6) 0.0046(6)

loop_
_atom_type_symbol
_atom_type_description
_atom_type_scat_dispersion_real
_atom_type_scat_dispersion_imag
_atom_type_scat_source
C C 0.0033 0.0016 'International Tables Vol C Tables 4.2.6.8 and 6.1.1.4'
H H 0.0000 0.0000 'International Tables Vol C Tables 4.2.6.8 and 6.1.1.4'
N N 0.0061 0.0033 'International Tables Vol C Tables 4.2.6.8 and 6.1.1.4'
O O 0.0106 0.0060 'International Tables Vol C Tables 4.2.6.8 and 6.1.1.4'

loop_
_geom_angle_atom_site_label_1
_geom_angle_atom_site_label_2
_geom_angle_atom_site_label_3
_geom_angle
O1 C1 N1 123.69(19)
O1 C1 C2 119.40(18)
N1 C1 C2 116.91(18)
O2 C2 C1 113.01(16)
O2 C2 C3 109.84(17)
C1 C2 C3 109.79(17)
C4 C3 C7 114.4(2)
C4 C3 C2 111.56(18)
C7 C3 C2 111.22(18)
C5 C4 C6 121.2(2)
C5 C4 C3 122.6(2)
C6 C4 C3 116.2(2)
C9 C8 C13 119.65(18)
C9 C8 N1 116.66(18)
C13 C8 N1 123.69(18)
C10 C9 C8 120.0(2)
C9 C10 C11 120.7(2)
C12 C11 C10 119.2(2)
C11 C12 C13 121.2(2)
C8 C13 C12 119.3(2)
C1 N1 C8 128.64(18)

loop_
_geom_bond_atom_site_label_1
_geom_bond_atom_site_label_2
_geom_bond_distance
C1 O1 1.229(2)
C1 N1 1.337(2)
C1 C2 1.520(3)
C2 O2 1.417(2)
C2 C3 1.533(3)
C3 C4 1.513(3)
C3 C7 1.510(3)
C4 C5 1.309(3)
C4 C6 1.488(3)
C8 C9 1.380(3)
C8 C13 1.381(3)
C8 N1 1.426(2)
C9 C10 1.382(3)
C10 C11 1.369(3)
C11 C12 1.371(3)
C12 C13 1.385(3)

loop_
_geom_torsion_atom_site_label_1
_geom_torsion_atom_site_label_2
_geom_torsion_atom_site_label_3
_geom_torsion_atom_site_label_4
_geom_torsion
O1 C1 C2 O2 -170.61(19)
N1 C1 C2 O2 9.8(3)
O1 C1 C2 C3 66.4(3)
N1 C1 C2 C3 -113.2(2)
O2 C2 C3 C4 62.8(2)
C1 C2 C3 C4 -172.34(18)
O2 C2 C3 C7 -66.2(2)
C1 C2 C3 C7 58.7(2)
C7 C3 C4 C5 7.6(3)
C2 C3 C4 C5 -119.7(3)
C7 C3 C4 C6 -170.9(2)
C2 C3 C4 C6 61.8(3)
C13 C8 C9 C10 -0.2(3)
N1 C8 C9 C10 179.4(2)
C8 C9 C10 C11 0.7(4)
C9 C10 C11 C12 -0.9(4)
C10 C11 C12 C13 0.5(4)
C9 C8 C13 C12 -0.1(3)
N1 C8 C13 C12 -179.7(2)
C11 C12 C13 C8 -0.1(4)
O1 C1 N1 C8 -1.2(3)
C2 C1 N1 C8 178.42(18)
C9 C8 N1 C1 -176.41(19)
C13 C8 N1 C1 3.2(3)
